data_4026688
loop_
_publ_author_name
'Benedikt Neue'
'Ralph Reiermann'
'Klaus Gerdes'
'Roland Fr\"ohlich'
'Birgit Wibbeling'
'Ernst-Ulrich W\"urthwein'

_publ_section_title
;
 Ring Closure Reactions of 2,6-Diazaheptatrienyl Metal Compounds:
 Synthesis of 3-Aminoindole Derivatives and 14-Membered Macrocyclic Dimers
;
_journal_name_full 'Journal of Organic Chemistry'
_journal_page_first 8794
_journal_page_last 8806
_journal_paper_doi 10.1021/jo201521v
_journal_volume 76
_journal_year 2011
_chemical_formula_sum 'C28 H31 N2 O1.5'
_chemical_formula_weight 419.55
_chemical_name_systematic
; 
 ? 
;
_space_group_IT_number 14
_symmetry_cell_setting monoclinic
_symmetry_space_group_name_Hall '-P 2ybc'
_symmetry_space_group_name_H-M 'P 1 21/c 1'
_atom_sites_solution_hydrogens 'at N6 from difmap, other geom'
_atom_sites_solution_primary direct
_atom_sites_solution_secondary difmap
_audit_creation_method SHELXL-97
_cell_angle_alpha 90.00
_cell_angle_beta 114.033(3)
_cell_angle_gamma 90.00
_cell_formula_units_Z 4
_cell_length_a 12.3342(4)
_cell_length_b 16.1861(7)
_cell_length_c 13.6435(5)
_cell_measurement_reflns_used 4136
_cell_measurement_temperature 223(2)
_cell_measurement_theta_max 68.25
_cell_measurement_theta_min 0.88
_cell_volume 2487.70(17)
_computing_cell_refinement 'Collect (Nonius B.V., 1998)'
_computing_data_collection 'Collect (Nonius B.V., 1998)'
_computing_data_reduction 'Denzo-SMN (Otwinowski & Minor, 1997)'
_computing_molecular_graphics 'XP (BrukerAXS, 2000)'
_computing_publication_material 'SHELXL-97 (Sheldrick, 1997)'
_computing_structure_refinement 'SHELXL-97 (Sheldrick, 1997)'
_computing_structure_solution 'SHELXS-97 (Sheldrick, 1990)'
_diffrn_ambient_temperature 223(2)
_diffrn_measured_fraction_theta_full 0.957
_diffrn_measured_fraction_theta_max 0.957
_diffrn_measurement_device_type 'Nonius KappaCCD APEXII'
_diffrn_measurement_method '\w and \f scans'
_diffrn_radiation_monochromator graphite
_diffrn_radiation_source 'fine-focus sealed tube'
_diffrn_radiation_type CuK\a
_diffrn_radiation_wavelength 1.54178
_diffrn_reflns_av_R_equivalents 0.059
_diffrn_reflns_av_sigmaI/netI 0.0446
_diffrn_reflns_limit_h_max 14
_diffrn_reflns_limit_h_min -14
_diffrn_reflns_limit_k_max 16
_diffrn_reflns_limit_k_min -19
_diffrn_reflns_limit_l_max 15
_diffrn_reflns_limit_l_min -15
_diffrn_reflns_number 15863
_diffrn_reflns_theta_full 68.03
_diffrn_reflns_theta_max 68.03
_diffrn_reflns_theta_min 4.48
_exptl_absorpt_coefficient_mu 0.537
_exptl_absorpt_correction_T_max 0.9483
_exptl_absorpt_correction_T_min 0.8555
_exptl_absorpt_correction_type multi-scan
_exptl_absorpt_process_details 'Denzo (Otwinowski, Borek, Majewski & Minor, 2003)'
_exptl_crystal_colour colourless
_exptl_crystal_density_diffrn 1.120
_exptl_crystal_description plate
_exptl_crystal_F_000 900
_exptl_crystal_size_max 0.30
_exptl_crystal_size_mid 0.20
_exptl_crystal_size_min 0.10
_refine_diff_density_max 0.227
_refine_diff_density_min -0.171
_refine_diff_density_rms 0.035
_refine_ls_extinction_method none
_refine_ls_goodness_of_fit_ref 1.037
_refine_ls_hydrogen_treatment mixed
_refine_ls_matrix_type full
_refine_ls_number_parameters 305
_refine_ls_number_reflns 4344
_refine_ls_number_restraints 3
_refine_ls_restrained_S_all 1.038
_refine_ls_R_factor_all 0.0814
_refine_ls_R_factor_gt 0.0641
_refine_ls_shift/su_max 0.000
_refine_ls_shift/su_mean 0.000
_refine_ls_structure_factor_coef Fsqd
_refine_ls_weighting_details 'calc w=1/[\s^2^(Fo^2^)+(0.0918P)^2^+0.6975P] where P=(Fo^2^+2Fc^2^)/3'
_refine_ls_weighting_scheme calc
_refine_ls_wR_factor_gt 0.1706
_refine_ls_wR_factor_ref 0.1878
_reflns_number_gt 3315
_reflns_number_total 4344
_reflns_threshold_expression >2sigma(I)
_cod_data_source_file jo201521v_si_003.cif
_cod_data_source_block wue4313
_cod_original_cell_volume 2487.70(16)
_cod_original_formula_sum 'C28 H31 N2 O1.50'
_cod_database_code 4026688

loop_
_symmetry_equiv_pos_as_xyz
'x, y, z'
'-x, y+1/2, -z+1/2'
'-x, -y, -z'
'x, -y-1/2, z-1/2'

loop_
_atom_site_label
_atom_site_type_symbol
_atom_site_fract_x
_atom_site_fract_y
_atom_site_fract_z
_atom_site_U_iso_or_equiv
_atom_site_adp_type
_atom_site_occupancy
_atom_site_symmetry_multiplicity
_atom_site_calc_flag
_atom_site_refinement_flags
_atom_site_disorder_assembly
_atom_site_disorder_group
O1 O 0.44400(14) 0.25499(8) 0.74919(13) 0.0697(5) Uani 1 1 d . . .
C2 C 0.44783(18) 0.32763(12) 0.77791(17) 0.0559(5) Uani 1 1 d . A .
N3 N 0.38274(14) 0.38443(9) 0.70343(13) 0.0512(4) Uani 1 1 d . . .
C4 C 0.38573(17) 0.47182(12) 0.71577(16) 0.0506(5) Uani 1 1 d . . .
C5 C 0.46698(17) 0.52406(11) 0.70256(17) 0.0517(5) Uani 1 1 d . . .
N6 N 0.43752(16) 0.60369(11) 0.71682(15) 0.0556(5) Uani 1 1 d . . .
H6 H 0.472(2) 0.6501(18) 0.716(2) 0.083(8) Uiso 1 1 d . . .
C7 C 0.33695(19) 0.60377(12) 0.73581(17) 0.0540(5) Uani 1 1 d . . .
C8 C 0.2743(2) 0.67039(14) 0.75197(19) 0.0672(6) Uani 1 1 d . . .
H8 H 0.2995 0.7251 0.7512 0.081 Uiso 1 1 calc R . .
C9 C 0.1753(2) 0.65311(17) 0.7690(2) 0.0783(7) Uani 1 1 d . . .
H9 H 0.1316 0.6967 0.7806 0.094 Uiso 1 1 calc R . .
C10 C 0.1374(2) 0.57193(18) 0.7695(2) 0.0767(7) Uani 1 1 d . . .
H10 H 0.0686 0.5621 0.7815 0.092 Uiso 1 1 calc R . .
C11 C 0.1986(2) 0.50553(15) 0.75298(19) 0.0658(6) Uani 1 1 d . . .
H11 H 0.1726 0.4511 0.7540 0.079 Uiso 1 1 calc R . .
C12 C 0.29993(17) 0.52148(12) 0.73478(17) 0.0529(5) Uani 1 1 d . . .
C13 C 0.5183(2) 0.34903(13) 0.89739(19) 0.0687(7) Uani 1 1 d . . .
C14A C 0.475(2) 0.2950(16) 0.9566(19) 0.106(7) Uiso 0.161(5) 1 d P A 1
H14A H 0.5379 0.2835 1.0262 0.159 Uiso 0.161(5) 1 calc PR A 1
H14B H 0.4479 0.2437 0.9173 0.159 Uiso 0.161(5) 1 calc PR A 1
H14C H 0.4091 0.3213 0.9662 0.159 Uiso 0.161(5) 1 calc PR A 1
C15A C 0.6562(17) 0.3186(13) 0.9199(16) 0.091(6) Uiso 0.161(5) 1 d P A 1
H15A H 0.6859 0.3517 0.8769 0.136 Uiso 0.161(5) 1 calc PR A 1
H15B H 0.6551 0.2609 0.9005 0.136 Uiso 0.161(5) 1 calc PR A 1
H15C H 0.7073 0.3257 0.9953 0.136 Uiso 0.161(5) 1 calc PR A 1
C16A C 0.530(2) 0.4315(14) 0.9353(19) 0.103(7) Uiso 0.161(5) 1 d P A 1
H16A H 0.5665 0.4316 1.0132 0.154 Uiso 0.161(5) 1 calc PR A 1
H16B H 0.4524 0.4570 0.9104 0.154 Uiso 0.161(5) 1 calc PR A 1
H16C H 0.5797 0.4624 0.9083 0.154 Uiso 0.161(5) 1 calc PR A 1
C14B C 0.4285(4) 0.3771(3) 0.9443(3) 0.1097(16) Uani 0.839(5) 1 d P A 2
H14D H 0.3655 0.3365 0.9267 0.165 Uiso 0.839(5) 1 calc PR A 2
H14E H 0.3949 0.4301 0.9139 0.165 Uiso 0.839(5) 1 calc PR A 2
H14F H 0.4692 0.3821 1.0217 0.165 Uiso 0.839(5) 1 calc PR A 2
C15B C 0.5730(4) 0.2701(2) 0.9563(3) 0.1106(18) Uani 0.839(5) 1 d P A 2
H15D H 0.5118 0.2284 0.9409 0.166 Uiso 0.839(5) 1 calc PR A 2
H15E H 0.6094 0.2806 1.0329 0.166 Uiso 0.839(5) 1 calc PR A 2
H15F H 0.6329 0.2506 0.9327 0.166 Uiso 0.839(5) 1 calc PR A 2
C16B C 0.6107(4) 0.4139(3) 0.9197(3) 0.1161(19) Uani 0.839(5) 1 d P A 2
H16D H 0.6586 0.4167 0.9963 0.174 Uiso 0.839(5) 1 calc PR A 2
H16E H 0.5729 0.4669 0.8946 0.174 Uiso 0.839(5) 1 calc PR A 2
H16F H 0.6610 0.4003 0.8827 0.174 Uiso 0.839(5) 1 calc PR A 2
C17 C 0.30283(18) 0.35362(13) 0.59634(17) 0.0549(5) Uani 1 1 d . . .
H17A H 0.3357 0.3025 0.5811 0.066 Uiso 1 1 calc R . .
H17B H 0.2989 0.3945 0.5420 0.066 Uiso 1 1 calc R . .
C18 C 0.17938(18) 0.33705(13) 0.58816(18) 0.0584(6) Uani 1 1 d . . .
C19 C 0.0828(2) 0.38061(16) 0.5183(2) 0.0699(6) Uani 1 1 d . . .
H19 H 0.0940 0.4207 0.4734 0.084 Uiso 1 1 calc R . .
C20 C -0.0305(2) 0.3666(2) 0.5129(2) 0.0821(8) Uani 1 1 d . . .
H20 H -0.0952 0.3970 0.4646 0.099 Uiso 1 1 calc R . .
C21 C -0.0475(2) 0.3094(2) 0.5769(3) 0.0962(10) Uani 1 1 d . . .
H21 H -0.1244 0.2989 0.5722 0.115 Uiso 1 1 calc R . .
C22 C 0.0480(3) 0.2662(2) 0.6495(4) 0.1202(14) Uani 1 1 d . . .
H22 H 0.0365 0.2274 0.6955 0.144 Uiso 1 1 calc R . .
C23 C 0.1599(2) 0.28002(18) 0.6543(3) 0.0978(11) Uani 1 1 d . . .
H23 H 0.2244 0.2501 0.7035 0.117 Uiso 1 1 calc R . .
C24 C 0.57249(17) 0.50805(12) 0.68106(17) 0.0537(5) Uani 1 1 d . . .
C25 C 0.5835(2) 0.43831(15) 0.6268(2) 0.0748(7) Uani 1 1 d . . .
H25 H 0.5211 0.3998 0.6014 0.090 Uiso 1 1 calc R . .
C26 C 0.6844(3) 0.42461(17) 0.6094(3) 0.0851(8) Uani 1 1 d . . .
H26 H 0.6906 0.3764 0.5736 0.102 Uiso 1 1 calc R . .
C27 C 0.7755(2) 0.48006(17) 0.6436(2) 0.0776(7) Uani 1 1 d . . .
H27 H 0.8446 0.4699 0.6324 0.093 Uiso 1 1 calc R . .
C28 C 0.7653(2) 0.55009(17) 0.6941(3) 0.0846(8) Uani 1 1 d . . .
H28 H 0.8270 0.5892 0.7162 0.101 Uiso 1 1 calc R . .
C29 C 0.6656(2) 0.56440(14) 0.7133(2) 0.0712(7) Uani 1 1 d . . .
H29 H 0.6604 0.6131 0.7487 0.085 Uiso 1 1 calc R . .
C31 C -0.0592(15) 0.6435(10) 1.0869(13) 0.219(6) Uiso 0.50 1 d PD B -1
H31A H -0.1288 0.6700 1.0889 0.329 Uiso 0.50 1 calc PR B -1
H31B H -0.0203 0.6813 1.0563 0.329 Uiso 0.50 1 calc PR B -1
H31C H -0.0047 0.6289 1.1593 0.329 Uiso 0.50 1 calc PR B -1
C32 C -0.0907(10) 0.5775(7) 1.0287(10) 0.163(4) Uiso 0.50 1 d PD B -1
H32A H -0.1491 0.5965 0.9589 0.196 Uiso 0.50 1 calc PR B -1
H32B H -0.1356 0.5451 1.0602 0.196 Uiso 0.50 1 calc PR B -1
O33 O -0.0239(15) 0.5209(8) 1.0044(13) 0.253(5) Uiso 0.50 1 d PD B -1
C34 C -0.0455(12) 0.4433(8) 0.9642(12) 0.184(5) Uiso 0.50 1 d PD B -1
H34A H -0.0461 0.4102 1.0242 0.220 Uiso 0.50 1 calc PR B -1
H34B H -0.1285 0.4454 0.9121 0.220 Uiso 0.50 1 calc PR B -1
C35 C 0.0042(18) 0.3953(12) 0.9192(15) 0.243(8) Uiso 0.50 1 d PD B -1
H35A H -0.0403 0.3442 0.8981 0.364 Uiso 0.50 1 calc PR B -1
H35B H 0.0848 0.3834 0.9694 0.364 Uiso 0.50 1 calc PR B -1
H35C H 0.0055 0.4223 0.8562 0.364 Uiso 0.50 1 calc PR B -1

loop_
_atom_site_aniso_label
_atom_site_aniso_U_11
_atom_site_aniso_U_22
_atom_site_aniso_U_33
_atom_site_aniso_U_23
_atom_site_aniso_U_13
_atom_site_aniso_U_12
O1 0.0797(10) 0.0336(8) 0.0739(10) -0.0029(7) 0.0089(8) 0.0064(7)
C2 0.0583(12) 0.0336(11) 0.0651(13) 0.0009(9) 0.0141(10) 0.0028(8)
N3 0.0509(9) 0.0333(8) 0.0603(10) 0.0000(7) 0.0133(8) -0.0017(7)
C4 0.0503(11) 0.0336(10) 0.0613(12) 0.0026(8) 0.0160(9) 0.0028(8)
C5 0.0534(11) 0.0309(10) 0.0628(12) -0.0015(8) 0.0156(9) -0.0002(8)
N6 0.0587(10) 0.0319(9) 0.0706(12) 0.0002(8) 0.0206(9) 0.0001(7)
C7 0.0568(12) 0.0413(11) 0.0556(12) -0.0001(9) 0.0144(9) 0.0079(9)
C8 0.0707(15) 0.0477(13) 0.0720(15) -0.0039(10) 0.0174(12) 0.0148(10)
C9 0.0751(16) 0.0734(17) 0.0802(17) -0.0119(13) 0.0253(13) 0.0217(13)
C10 0.0622(14) 0.091(2) 0.0785(16) -0.0060(14) 0.0305(13) 0.0107(13)
C11 0.0609(13) 0.0661(15) 0.0697(14) 0.0033(11) 0.0259(11) 0.0030(11)
C12 0.0516(11) 0.0448(11) 0.0556(12) 0.0022(9) 0.0149(9) 0.0063(8)
C13 0.0861(16) 0.0387(11) 0.0619(13) -0.0010(10) 0.0104(12) 0.0092(10)
C14B 0.121(3) 0.134(4) 0.070(2) 0.004(2) 0.034(2) 0.032(3)
C15B 0.156(4) 0.062(2) 0.067(2) 0.0029(16) -0.002(2) 0.031(2)
C16B 0.114(3) 0.121(3) 0.070(2) -0.001(2) -0.008(2) -0.051(3)
C17 0.0543(11) 0.0439(11) 0.0582(12) 0.0004(9) 0.0144(9) -0.0043(9)
C18 0.0546(12) 0.0426(11) 0.0694(13) -0.0020(10) 0.0165(10) -0.0051(9)
C19 0.0600(13) 0.0730(16) 0.0644(14) 0.0062(12) 0.0128(11) 0.0041(11)
C20 0.0584(14) 0.094(2) 0.0784(17) -0.0031(15) 0.0115(12) 0.0101(13)
C21 0.0605(15) 0.089(2) 0.136(3) 0.010(2) 0.0374(17) -0.0039(14)
C22 0.0739(18) 0.094(2) 0.201(4) 0.060(3) 0.064(2) 0.0099(16)
C23 0.0639(16) 0.0749(18) 0.153(3) 0.0477(19) 0.0422(17) 0.0096(13)
C24 0.0504(11) 0.0405(11) 0.0652(13) 0.0016(9) 0.0185(9) -0.0022(8)
C25 0.0648(14) 0.0590(15) 0.104(2) -0.0251(13) 0.0374(14) -0.0124(11)
C26 0.0821(18) 0.0704(17) 0.117(2) -0.0259(16) 0.0550(17) -0.0073(14)
C27 0.0698(15) 0.0710(17) 0.102(2) -0.0016(14) 0.0458(14) -0.0016(13)
C28 0.0671(15) 0.0652(16) 0.128(2) -0.0125(16) 0.0461(16) -0.0165(12)
C29 0.0676(14) 0.0458(13) 0.1011(19) -0.0140(12) 0.0353(13) -0.0093(10)

loop_
_atom_type_symbol
_atom_type_description
_atom_type_scat_dispersion_real
_atom_type_scat_dispersion_imag
_atom_type_scat_source
C C 0.0181 0.0091 'International Tables Vol C Tables 4.2.6.8 and 6.1.1.4'
H H 0.0000 0.0000 'International Tables Vol C Tables 4.2.6.8 and 6.1.1.4'
N N 0.0311 0.0180 'International Tables Vol C Tables 4.2.6.8 and 6.1.1.4'
O O 0.0492 0.0322 'International Tables Vol C Tables 4.2.6.8 and 6.1.1.4'

loop_
_geom_angle_atom_site_label_1
_geom_angle_atom_site_label_2
_geom_angle_atom_site_label_3
_geom_angle
O1 C2 N3 118.12(19)
O1 C2 C13 118.79(18)
N3 C2 C13 122.94(17)
C2 N3 C4 127.10(17)
C2 N3 C17 117.56(16)
C4 N3 C17 115.30(16)
C5 C4 N3 125.42(18)
C5 C4 C12 108.02(17)
N3 C4 C12 126.36(18)
N6 C5 C4 107.98(18)
N6 C5 C24 120.03(17)
C4 C5 C24 131.96(18)
C7 N6 C5 109.91(17)
N6 C7 C8 129.4(2)
N6 C7 C12 108.26(17)
C8 C7 C12 122.4(2)
C9 C8 C7 117.4(2)
C8 C9 C10 121.3(2)
C11 C10 C9 121.6(2)
C10 C11 C12 118.3(2)
C11 C12 C7 119.00(19)
C11 C12 C4 135.2(2)
C7 C12 C4 105.79(18)
C16A C13 C14A 112.0(15)
C16A C13 C16B 45.9(10)
C14A C13 C16B 138.3(10)
C16A C13 C15B 130.1(10)
C14A C13 C15B 51.3(10)
C16B C13 C15B 110.4(3)
C16A C13 C2 121.8(10)
C14A C13 C2 106.2(10)
C16B C13 C2 115.5(2)
C15B C13 C2 108.0(2)
C16A C13 C14B 63.9(11)
C14A C13 C14B 56.9(11)
C16B C13 C14B 109.0(3)
C15B C13 C14B 105.4(3)
C2 C13 C14B 108.1(2)
C16A C13 C15A 105.3(13)
C14A C13 C15A 107.6(13)
C16B C13 C15A 62.2(8)
C15B C13 C15A 56.9(7)
C2 C13 C15A 102.8(7)
C14B C13 C15A 148.3(7)
N3 C17 C18 112.39(18)
C19 C18 C23 117.6(2)
C19 C18 C17 121.6(2)
C23 C18 C17 120.8(2)
C18 C19 C20 121.4(2)
C21 C20 C19 119.8(3)
C20 C21 C22 120.0(3)
C23 C22 C21 120.0(3)
C22 C23 C18 121.1(3)
C25 C24 C29 117.1(2)
C25 C24 C5 122.52(18)
C29 C24 C5 120.41(19)
C26 C25 C24 121.0(2)
C27 C26 C25 120.8(2)
C28 C27 C26 119.3(2)
C27 C28 C29 120.7(2)
C28 C29 C24 121.1(2)
C31 C32 O33 130.2(14)
C34 O33 C32 133.2(18)
C35 C34 O33 134.3(16)

loop_
_geom_bond_atom_site_label_1
_geom_bond_atom_site_label_2
_geom_bond_distance
O1 C2 1.234(2)
C2 N3 1.363(2)
C2 C13 1.542(3)
N3 C4 1.423(2)
N3 C17 1.477(3)
C4 C5 1.378(3)
C4 C12 1.434(3)
C5 N6 1.374(3)
C5 C24 1.469(3)
N6 C7 1.367(3)
C7 C8 1.395(3)
C7 C12 1.406(3)
C8 C9 1.362(4)
C9 C10 1.396(4)
C10 C11 1.384(3)
C11 C12 1.394(3)
C13 C16A 1.42(2)
C13 C14A 1.43(2)
C13 C16B 1.487(4)
C13 C15B 1.514(4)
C13 C14B 1.556(5)
C13 C15A 1.674(19)
C17 C18 1.505(3)
C18 C19 1.378(3)
C18 C23 1.378(4)
C19 C20 1.387(4)
C20 C21 1.347(4)
C21 C22 1.381(4)
C22 C23 1.373(4)
C24 C25 1.387(3)
C24 C29 1.390(3)
C25 C26 1.376(4)
C26 C27 1.363(4)
C27 C28 1.359(4)
C28 C29 1.377(4)
C31 C32 1.294(14)
C32 O33 1.360(10)
O33 C34 1.354(11)
C34 C35 1.289(15)

loop_
_geom_torsion_atom_site_label_1
_geom_torsion_atom_site_label_2
_geom_torsion_atom_site_label_3
_geom_torsion_atom_site_label_4
_geom_torsion
O1 C2 N3 C4 -171.6(2)
C13 C2 N3 C4 12.9(3)
O1 C2 N3 C17 6.0(3)
C13 C2 N3 C17 -169.5(2)
C2 N3 C4 C5 83.2(3)
C17 N3 C4 C5 -94.5(2)
C2 N3 C4 C12 -102.5(3)
C17 N3 C4 C12 79.8(3)
N3 C4 C5 N6 177.48(18)
C12 C4 C5 N6 2.3(2)
N3 C4 C5 C24 -4.7(4)
C12 C4 C5 C24 -179.8(2)
C4 C5 N6 C7 -1.8(2)
C24 C5 N6 C7 -179.92(18)
C5 N6 C7 C8 -178.2(2)
C5 N6 C7 C12 0.5(2)
N6 C7 C8 C9 179.7(2)
C12 C7 C8 C9 1.2(3)
C7 C8 C9 C10 -0.4(4)
C8 C9 C10 C11 0.1(4)
C9 C10 C11 C12 -0.4(4)
C10 C11 C12 C7 1.1(3)
C10 C11 C12 C4 179.3(2)
N6 C7 C12 C11 179.67(19)
C8 C7 C12 C11 -1.5(3)
N6 C7 C12 C4 0.9(2)
C8 C7 C12 C4 179.8(2)
C5 C4 C12 C11 179.6(2)
N3 C4 C12 C11 4.5(4)
C5 C4 C12 C7 -2.0(2)
N3 C4 C12 C7 -177.11(19)
O1 C2 C13 C16A 177.6(13)
N3 C2 C13 C16A -6.9(13)
O1 C2 C13 C14A -52.6(12)
N3 C2 C13 C14A 122.9(12)
O1 C2 C13 C16B 125.3(3)
N3 C2 C13 C16B -59.2(4)
O1 C2 C13 C15B 1.2(4)
N3 C2 C13 C15B 176.7(3)
O1 C2 C13 C14B -112.4(3)
N3 C2 C13 C14B 63.1(3)
O1 C2 C13 C15A 60.3(8)
N3 C2 C13 C15A -124.3(8)
C2 N3 C17 C18 92.1(2)
C4 N3 C17 C18 -90.0(2)
N3 C17 C18 C19 116.6(2)
N3 C17 C18 C23 -60.4(3)
C23 C18 C19 C20 -1.3(4)
C17 C18 C19 C20 -178.4(2)
C18 C19 C20 C21 0.0(4)
C19 C20 C21 C22 1.5(5)
C20 C21 C22 C23 -1.8(6)
C21 C22 C23 C18 0.5(6)
C19 C18 C23 C22 1.0(5)
C17 C18 C23 C22 178.1(3)
N6 C5 C24 C25 -154.5(2)
C4 C5 C24 C25 27.8(4)
N6 C5 C24 C29 24.1(3)
C4 C5 C24 C29 -153.5(2)
C29 C24 C25 C26 2.3(4)
C5 C24 C25 C26 -179.0(2)
C24 C25 C26 C27 -1.1(5)
C25 C26 C27 C28 -0.9(5)
C26 C27 C28 C29 1.6(5)
C27 C28 C29 C24 -0.4(5)
C25 C24 C29 C28 -1.5(4)
C5 C24 C29 C28 179.7(2)
C31 C32 O33 C34 163.7(15)
C32 O33 C34 C35 162(2)
